data_3500150
loop_
_publ_author_name
'Thierry Maris'

_publ_section_references
;
Dolomanov, O.V., Bourhis, L.J., Gildea, R.J, Howard, J.A.K. & Puschmann, H.
 (2009), J. Appl. Cryst. 42, 339-341.

Sheldrick, G.M. (2008). Acta Cryst. A64, 112-122.

Sheldrick, G.M. (2015). Acta Cryst. A71, 3-8.
;
_publ_section_title
;
 Hydrazinium Bromide at 150 K
;
_journal_name_full 'Personal communication to COD'
_journal_year 2026
_chemical_formula_moiety 'H5 N2, Br'
_chemical_formula_sum 'Br H5 N2'
_chemical_formula_weight 112.97
_chemical_name_systematic 'Hydrazinium Bromide'
_space_group_crystal_system monoclinic
_space_group_IT_number 15
_space_group_name_Hall '-C 2yc'
_space_group_name_H-M_alt 'C 1 2/c 1'
_atom_sites_solution_hydrogens difmap
_atom_sites_solution_primary dual
_audit_creation_date 2025-01-07
_cell_angle_alpha 90
_cell_angle_beta 110.499(1)
_cell_angle_gamma 90
_cell_formula_units_Z 8
_cell_length_a 12.7636(5)
_cell_length_b 4.5286(2)
_cell_length_c 12.0133(5)
_cell_measurement_reflns_used 9966
_cell_measurement_temperature 150
_cell_measurement_theta_max 73.596
_cell_measurement_theta_min 6.146
_cell_volume 650.41(5)
_computing_cell_refinement
;
SAINT (2013) V8.41; Integration Software for Single Crystal Data.
Bruker AXS Inc., Madison, WI 53719-1173.
;
_computing_data_collection
;
APEX 4 (2022) Bruker AXS Inc., Madison, WI 53719-1173.
;
_computing_data_reduction
;
SAINT (2013) V8.41; Integration Software for Single Crystal Data.
Bruker AXS Inc., Madison, WI 53719-1173.
;
_computing_molecular_graphics 'Olex2 1.3 (Dolomanov et al., 2009)'
_computing_publication_material 'Olex2 1.3 (Dolomanov et al., 2009)'
_computing_structure_refinement 'XL  (Sheldrick, 2008)'
_computing_structure_solution 'SHELXT 2018/2 (Sheldrick, 2018)'
_diffrn_ambient_temperature 150
_diffrn_detector 'CMOS Area detector'
_diffrn_detector_area_resol_mean 10.42
_diffrn_detector_type 'Bruker CMOS Photon III '
_diffrn_measured_fraction_theta_full 0.992
_diffrn_measured_fraction_theta_max 0.988
_diffrn_measurement_device 'k-geometry diffractometer'
_diffrn_measurement_device_type 'Bruker Venture Metaljet'
_diffrn_measurement_method '\w and \f scans'
_diffrn_radiation_collimation 'Focusing mirrors'
_diffrn_radiation_monochromator 'Helios MX Mirror Optics'
_diffrn_radiation_probe x-ray
_diffrn_radiation_type 'Ga K\a'
_diffrn_radiation_wavelength 1.34139
_diffrn_reflns_av_R_equivalents 0.0460
_diffrn_reflns_av_unetI/netI 0.0204
_diffrn_reflns_Laue_measured_fraction_full 0.992
_diffrn_reflns_Laue_measured_fraction_max 0.988
_diffrn_reflns_limit_h_max 18
_diffrn_reflns_limit_h_min -16
_diffrn_reflns_limit_k_max 5
_diffrn_reflns_limit_k_min -6
_diffrn_reflns_limit_l_max 16
_diffrn_reflns_limit_l_min -17
_diffrn_reflns_number 11296
_diffrn_reflns_point_group_measured_fraction_full 0.992
_diffrn_reflns_point_group_measured_fraction_max 0.988
_diffrn_reflns_theta_full 53.594
_diffrn_reflns_theta_max 73.536
_diffrn_reflns_theta_min 6.442
_diffrn_source 'Metal Jet'
_diffrn_source_current 3.57
_diffrn_source_power 0.2488647
_diffrn_source_target Ga
_diffrn_source_type 'Gallium Liquid Metal Jet Source'
_diffrn_source_voltage 69.71
_exptl_absorpt_coefficient_mu 9.918
_exptl_absorpt_correction_T_max 0.1727
_exptl_absorpt_correction_T_min 0.0591
_exptl_absorpt_correction_type multi-scan
_exptl_absorpt_process_details
;
SADABS-2016/2 (Bruker,2016/2) was used for absorption correction.
wR2(int) was 0.1662 before and 0.0931 after correction.
The Ratio of minimum to maximum transmission is 0.3422.
The \l/2 correction factor is Not present.
;
_exptl_crystal_colour 'clear light colourless'
_exptl_crystal_colour_lustre clear
_exptl_crystal_colour_modifier light
_exptl_crystal_colour_primary colourless
_exptl_crystal_density_diffrn 2.307
_exptl_crystal_description platelet
_exptl_crystal_F_000 432
_exptl_crystal_recrystallization_method 'crystallised from MeOH'
_exptl_crystal_size_max 0.17
_exptl_crystal_size_mid 0.08
_exptl_crystal_size_min 0.04
_exptl_special_details
;
X-ray crystallographic data for I were collected from a single crystal
sample, which was mounted on a loop fiber. Data were collected using
a Bruker Venture diffractometer equipped with a Photon III CMOS Detector,
a Helios MX optics and a Kappa goniometer. The crystal-to-detector distance 
was 4.0 cm, and the data collection was carried out in 1024 x 1024 pixel mode.
;
_geom_special_details
;
 All esds (except the esd in the dihedral angle between two l.s. planes)
 are estimated using the full covariance matrix.  The cell esds are taken
 into account individually in the estimation of esds in distances, angles
 and torsion angles; correlations between esds in cell parameters are only
 used when they are defined by crystal symmetry.  An approximate (isotropic)
 treatment of cell esds is used for estimating esds involving l.s. planes.
;
_refine_diff_density_max 0.791
_refine_diff_density_min -0.715
_refine_diff_density_rms 0.129
_refine_ls_extinction_coef .
_refine_ls_extinction_method none
_refine_ls_goodness_of_fit_ref 1.205
_refine_ls_hydrogen_treatment refxyz
_refine_ls_matrix_type full
_refine_ls_number_parameters 43
_refine_ls_number_reflns 989
_refine_ls_number_restraints 0
_refine_ls_restrained_S_all 1.205
_refine_ls_R_factor_all 0.0285
_refine_ls_R_factor_gt 0.0282
_refine_ls_shift/su_max 0.001
_refine_ls_shift/su_mean 0.000
_refine_ls_structure_factor_coef Fsqd
_refine_ls_weighting_details 'w=1/[\s^2^(Fo^2^)+(0.0297P)^2^+3.9982P] where P=(Fo^2^+2Fc^2^)/3'
_refine_ls_weighting_scheme calc
_refine_ls_wR_factor_gt 0.0849
_refine_ls_wR_factor_ref 0.0851
_refine_special_details
;
1. Fixed Uiso
 At 1.5 times of:
  All N(H,H) groups, All N(H,H,H) groups
;
_reflns_Friedel_coverage 0.000
_reflns_Friedel_fraction_full .
_reflns_Friedel_fraction_max .
_reflns_number_gt 967
_reflns_number_total 989
_reflns_special_details
;
 Reflections were merged by SHELXL according to the crystal
 class for the calculation of statistics and refinement.
 
 _reflns_Friedel_fraction is defined as the number of unique
 Friedel pairs measured divided by the number that would be
 possible theoretically, ignoring centric projections and
 systematic absences.
;
_reflns_threshold_expression 'I > 2\s(I)'
_cod_data_source_file nitbr1.cif
_cod_data_source_block nitbr1
_cod_database_code 3500150

loop_
_space_group_symop_id
_space_group_symop_operation_xyz
1 'x, y, z'
2 '-x, y, -z+1/2'
3 'x+1/2, y+1/2, z'
4 '-x+1/2, y+1/2, -z+1/2'
5 '-x, -y, -z'
6 'x, -y, z-1/2'
7 '-x+1/2, -y+1/2, -z'
8 'x+1/2, -y+1/2, z-1/2'

loop_
_atom_site_label
_atom_site_type_symbol
_atom_site_fract_x
_atom_site_fract_y
_atom_site_fract_z
_atom_site_U_iso_or_equiv
_atom_site_adp_type
_atom_site_occupancy
_atom_site_site_symmetry_order
_atom_site_calc_flag
_atom_site_refinement_flags_posn
_atom_site_refinement_flags_adp
_atom_site_refinement_flags_occupancy
_atom_site_disorder_assembly
_atom_site_disorder_group
Br1 Br 0.60036(3) 0.91055(8) 0.41752(3) 0.02899(14) Uani 1 1 d . . . . .
N1 N 0.3508(3) 0.5900(7) 0.3657(3) 0.0292(6) Uani 1 1 d . . . . .
H1A H 0.284(5) 0.690(13) 0.337(5) 0.044 Uiso 1 1 d . U . . .
H1B H 0.346(4) 0.497(13) 0.438(5) 0.044 Uiso 1 1 d . U . . .
H1C H 0.405(5) 0.698(13) 0.396(5) 0.044 Uiso 1 1 d . U . . .
N2 N 0.3570(3) 0.3861(7) 0.2752(3) 0.0297(6) Uani 1 1 d . . . . .
H2A H 0.416(5) 0.272(13) 0.309(5) 0.045 Uiso 1 1 d . U . . .
H2B H 0.381(5) 0.478(13) 0.217(5) 0.045 Uiso 1 1 d . U . . .

loop_
_atom_site_aniso_label
_atom_site_aniso_U_11
_atom_site_aniso_U_22
_atom_site_aniso_U_33
_atom_site_aniso_U_23
_atom_site_aniso_U_13
_atom_site_aniso_U_12
Br1 0.0286(2) 0.0313(2) 0.0273(2) 0.00054(12) 0.01007(14) -0.00031(12)
N1 0.0278(14) 0.0311(14) 0.0274(13) -0.0021(11) 0.0080(11) -0.0027(11)
N2 0.0298(14) 0.0308(14) 0.0307(14) -0.0009(11) 0.0133(12) -0.0005(11)

loop_
_atom_type_symbol
_atom_type_description
_atom_type_scat_dispersion_real
_atom_type_scat_dispersion_imag
_atom_type_scat_source
N N 0.0241 0.0134 'International Tables Vol C Tables 4.2.6.8 and 6.1.1.4'
H H 0.0000 0.0000 'International Tables Vol C Tables 4.2.6.8 and 6.1.1.4'
Br Br -0.9338 1.0006 'International Tables Vol C Tables 4.2.6.8 and 6.1.1.4'

loop_
_geom_angle_atom_site_label_1
_geom_angle_atom_site_label_2
_geom_angle_atom_site_label_3
_geom_angle
_geom_angle_site_symmetry_1
_geom_angle_site_symmetry_3
H1A N1 H1B 101(4) . .
H1A N1 H1C 114(5) . .
H1B N1 H1C 100(5) . .
N2 N1 H1A 109(3) . .
N2 N1 H1B 115(3) . .
N2 N1 H1C 117(4) . .
N1 N2 H2A 107(4) . .
N1 N2 H2B 113(4) . .
H2A N2 H2B 99(5) . .

loop_
_geom_bond_atom_site_label_1
_geom_bond_atom_site_label_2
_geom_bond_distance
_geom_bond_site_symmetry_2
N1 H1A 0.92(6) .
N1 H1B 0.99(6) .
N1 H1C 0.82(6) .
N1 N2 1.449(4) .
N2 H2A 0.89(6) .
N2 H2B 0.95(6) .

loop_
_geom_hbond_atom_site_label_D
_geom_hbond_atom_site_label_H
_geom_hbond_atom_site_label_A
_geom_hbond_distance_DH
_geom_hbond_distance_HA
_geom_hbond_distance_DA
_geom_hbond_angle_DHA
_geom_hbond_site_symmetry_A
_geom_hbond_publ_flag
N1 H1A Br1 0.92(6) 3.10(5) 3.558(3) 113(4) 3_445 yes
N1 H1A N2 0.92(6) 2.04(6) 2.925(5) 162(5) 4 yes
N1 H1B Br1 0.99(6) 2.46(6) 3.343(3) 148(4) 5_666 yes
N1 H1C Br1 0.82(6) 2.60(6) 3.354(3) 154(5) . yes
N1 H1C Br1 0.82(6) 2.88(6) 3.339(3) 117(5) 5_676 yes
N2 H2A Br1 0.89(6) 2.79(6) 3.673(3) 180(5) 1_545 yes
N2 H2B Br1 0.95(6) 2.60(6) 3.490(3) 155(5) 2_655 yes

_cod_database_fobs_code 3500150
